data_1548598
loop_
_publ_author_name
'Auerhammer, Dominic'
'Arrowsmith, Merle'
'Dewhurst, Rian D.'
'Kupfer, Thomas'
'B\"ohnke, Julian'
'Braunschweig, Holger'

_publ_section_title
;
 Closely related yet different: a borylene and its dimer are
 non-interconvertible but connected through reactivity.
;
_journal_issue 8
_journal_name_full 'Chemical science'
_journal_page_first 2252
_journal_page_last 2260
_journal_paper_doi 10.1039/c7sc04789d
_journal_volume 9
_journal_year 2018
_chemical_formula_moiety 'C37 H49 B N2 O Se2'
_chemical_formula_sum 'C37 H49 B N2 O Se2'
_chemical_formula_weight 706.51
_chemical_properties_physical Air-sensitive,Moisture-sensitive
_space_group_crystal_system monoclinic
_space_group_IT_number 14
_space_group_name_Hall '-P 2yn'
_space_group_name_H-M_alt 'P 1 21/n 1'
_symmetry_space_group_name_Hall '-P 2yn'
_symmetry_space_group_name_H-M 'P 1 21/n 1'
_atom_sites_solution_hydrogens geom
_audit_creation_method SHELXL-2014/7
_audit_update_record
;
2017-10-27 deposited with the CCDC.
2018-01-04 downloaded from the CCDC.
;
_cell_angle_alpha 90
_cell_angle_beta 91.03(3)
_cell_angle_gamma 90
_cell_formula_units_Z 4
_cell_length_a 10.784(4)
_cell_length_b 16.852(5)
_cell_length_c 19.026(6)
_cell_measurement_reflns_used 1538
_cell_measurement_temperature 103(2)
_cell_measurement_theta_max 23.85
_cell_measurement_theta_min 3.23
_cell_volume 3457(2)
_computing_cell_refinement 'Saint+ ver. 7.68A (Bruker AXS)'
_computing_data_collection 'APEX2 ver. 2014.9 (Bruker AXS)'
_computing_data_reduction 'Saint+ ver. 7.68A (Bruker AXS)'
_computing_molecular_graphics 'ShelXLe (Huebschle et all, 2011)'
_computing_publication_material 'SHELXL-2014/6 (Sheldrick, 2014) '
_computing_structure_refinement 'SHELXL-2014/7 (Sheldrick, 2014)'
_computing_structure_solution 'SHELXT 2014/4 (Sheldrick, 2014)'
_diffrn_ambient_temperature 103(2)
_diffrn_measured_fraction_theta_full 0.997
_diffrn_measured_fraction_theta_max 0.997
_diffrn_measurement_device_type 'Bruker X8-APEX II'
_diffrn_measurement_method '\f and \w scans'
_diffrn_radiation_type MoK\a
_diffrn_radiation_wavelength 0.71073
_diffrn_reflns_av_R_equivalents 0.2299
_diffrn_reflns_av_unetI/netI 0.2178
_diffrn_reflns_Laue_measured_fraction_full 0.997
_diffrn_reflns_Laue_measured_fraction_max 0.997
_diffrn_reflns_limit_h_max 13
_diffrn_reflns_limit_h_min -11
_diffrn_reflns_limit_k_max 20
_diffrn_reflns_limit_k_min -21
_diffrn_reflns_limit_l_max 23
_diffrn_reflns_limit_l_min -23
_diffrn_reflns_number 25978
_diffrn_reflns_point_group_measured_fraction_full 0.997
_diffrn_reflns_point_group_measured_fraction_max 0.997
_diffrn_reflns_theta_full 26.000
_diffrn_reflns_theta_max 26.372
_diffrn_reflns_theta_min 2.417
_diffrn_source 'rotating-anode X-ray tube or sealed X-ray tube'
_exptl_absorpt_coefficient_mu 2.170
_exptl_absorpt_correction_T_max 0.7454
_exptl_absorpt_correction_T_min 0.5928
_exptl_absorpt_correction_type multi-scan
_exptl_absorpt_process_details sadabs
_exptl_crystal_colour yellow
_exptl_crystal_density_diffrn 1.357
_exptl_crystal_description block
_exptl_crystal_F_000 1464
_exptl_crystal_size_max 0.195
_exptl_crystal_size_mid 0.178
_exptl_crystal_size_min 0.145
_refine_diff_density_max 0.684
_refine_diff_density_min -0.896
_refine_diff_density_rms 0.135
_refine_ls_extinction_method none
_refine_ls_goodness_of_fit_ref 0.956
_refine_ls_hydrogen_treatment constr
_refine_ls_matrix_type full
_refine_ls_number_parameters 396
_refine_ls_number_reflns 7047
_refine_ls_number_restraints 0
_refine_ls_restrained_S_all 0.956
_refine_ls_R_factor_all 0.1634
_refine_ls_R_factor_gt 0.0648
_refine_ls_shift/su_max 0.001
_refine_ls_shift/su_mean 0.000
_refine_ls_structure_factor_coef Fsqd
_refine_ls_weighting_details 'w=1/[\s^2^(Fo^2^)+(0.0399P)^2^] where P=(Fo^2^+2Fc^2^)/3'
_refine_ls_weighting_scheme calc
_refine_ls_wR_factor_gt 0.1155
_refine_ls_wR_factor_ref 0.1440
_reflns_Friedel_coverage 0.000
_reflns_number_gt 3617
_reflns_number_total 7047
_reflns_threshold_expression 'I > 2\s(I)'
_cod_data_source_file c7sc04789d2.cif
_cod_data_source_block 5runs_a
_cod_depositor_comments 'Adding full bibliography for 1548594--1548603.cif.'
_cod_original_cell_volume 3457.4(19)
_cod_database_code 1548598
_shelx_shelxl_version_number 2014/7
_shelx_space_group_comment
;
The symmetry employed for this shelxl refinement is uniquely defined
by the following loop, which should always be used as a source of
symmetry information in preference to the above space-group names.
They are only intended as comments.
;
_shelx_estimated_absorpt_t_min 0.677
_shelx_estimated_absorpt_t_max 0.744
_exptl_absorpt_special_details
'The crystal was immersed in a film of perfluoropolyether oil, mounted on a a glass fiber and transferred to stream of cold nitrogen.'

loop_
_space_group_symop_operation_xyz
'x, y, z'
'-x+1/2, y+1/2, -z+1/2'
'-x, -y, -z'
'x-1/2, -y-1/2, z-1/2'

loop_
_atom_site_label
_atom_site_type_symbol
_atom_site_fract_x
_atom_site_fract_y
_atom_site_fract_z
_atom_site_U_iso_or_equiv
_atom_site_adp_type
_atom_site_occupancy
_atom_site_site_symmetry_order
_atom_site_calc_flag
_atom_site_refinement_flags_posn
_atom_site_refinement_flags_adp
Se1 Se 0.50386(6) 0.45600(4) 0.20661(3) 0.01902(19) Uani 1 1 d . .
Se2 Se 0.30316(7) 0.58657(4) 0.27403(3) 0.02045(19) Uani 1 1 d . .
O1 O 0.0855(7) 0.2969(4) 0.4979(3) 0.075(2) Uani 1 1 d . .
N1 N 0.1819(5) 0.4564(3) 0.1457(2) 0.0155(12) Uani 1 1 d . .
N2 N 0.3282(5) 0.3977(3) 0.3837(2) 0.0264(15) Uani 1 1 d . .
C1 C 0.2425(5) 0.4251(4) 0.1981(3) 0.0137(14) Uani 1 1 d . .
C2 C 0.1285(6) 0.3956(4) 0.0925(3) 0.0190(16) Uani 1 1 d . .
C3 C 0.1715(8) 0.4139(5) 0.0199(3) 0.041(2) Uani 1 1 d . .
H3A H 0.1371 0.3747 -0.0132 0.062 Uiso 1 1 calc R U
H3B H 0.2623 0.4118 0.0191 0.062 Uiso 1 1 calc R U
H3C H 0.1433 0.4670 0.0062 0.062 Uiso 1 1 calc R U
C4 C -0.0166(7) 0.3965(5) 0.0927(4) 0.040(2) Uani 1 1 d . .
H4A H -0.0487 0.3565 0.0597 0.061 Uiso 1 1 calc R U
H4B H -0.0465 0.4491 0.0783 0.061 Uiso 1 1 calc R U
H4C H -0.0455 0.3846 0.1400 0.061 Uiso 1 1 calc R U
C5 C 0.1794(7) 0.3190(4) 0.1221(3) 0.0286(18) Uani 1 1 d . .
H5A H 0.2487 0.2999 0.0932 0.034 Uiso 1 1 calc R U
H5B H 0.1139 0.2778 0.1221 0.034 Uiso 1 1 calc R U
C6 C 0.2255(6) 0.3358(4) 0.1980(3) 0.0200(16) Uani 1 1 d . .
C7 C 0.1228(7) 0.3161(4) 0.2530(3) 0.0277(17) Uani 1 1 d . .
H7A H 0.1062 0.2589 0.2526 0.042 Uiso 1 1 calc R U
H7B H 0.0466 0.3449 0.2407 0.042 Uiso 1 1 calc R U
H7C H 0.1518 0.3321 0.3001 0.042 Uiso 1 1 calc R U
C8 C 0.3398(7) 0.2867(4) 0.2148(3) 0.0271(17) Uani 1 1 d . .
H8A H 0.3183 0.2302 0.2134 0.041 Uiso 1 1 calc R U
H8B H 0.3717 0.3005 0.2617 0.041 Uiso 1 1 calc R U
H8C H 0.4035 0.2976 0.1799 0.041 Uiso 1 1 calc R U
C9 C 0.1550(6) 0.5414(4) 0.1364(2) 0.0183(15) Uani 1 1 d . .
C10 C 0.2301(6) 0.5895(4) 0.0947(2) 0.0175(15) Uani 1 1 d . .
C11 C 0.3545(6) 0.5649(4) 0.0643(3) 0.0199(16) Uani 1 1 d . .
H11 H 0.3709 0.5082 0.0768 0.024 Uiso 1 1 calc R U
C12 C 0.4589(6) 0.6161(4) 0.0957(3) 0.0227(17) Uani 1 1 d . .
H12A H 0.5390 0.5966 0.0794 0.034 Uiso 1 1 calc R U
H12B H 0.4570 0.6132 0.1471 0.034 Uiso 1 1 calc R U
H12C H 0.4475 0.6713 0.0807 0.034 Uiso 1 1 calc R U
C13 C 0.3551(7) 0.5734(4) -0.0163(3) 0.0282(18) Uani 1 1 d . .
H13A H 0.4362 0.5574 -0.0338 0.042 Uiso 1 1 calc R U
H13B H 0.3390 0.6288 -0.0291 0.042 Uiso 1 1 calc R U
H13C H 0.2905 0.5395 -0.0371 0.042 Uiso 1 1 calc R U
C14 C 0.1947(6) 0.6677(4) 0.0848(3) 0.0181(15) Uani 1 1 d . .
H14 H 0.2447 0.7015 0.0571 0.022 Uiso 1 1 calc R U
C15 C 0.0879(7) 0.6976(4) 0.1144(3) 0.0221(16) Uani 1 1 d . .
H15 H 0.0632 0.7508 0.1052 0.026 Uiso 1 1 calc R U
C16 C 0.0184(6) 0.6505(4) 0.1569(3) 0.0192(15) Uani 1 1 d . .
H16 H -0.0513 0.6728 0.1795 0.023 Uiso 1 1 calc R U
C17 C 0.0463(6) 0.5714(4) 0.1679(3) 0.0178(15) Uani 1 1 d . .
C18 C -0.0386(6) 0.5237(4) 0.2163(3) 0.0253(17) Uani 1 1 d . .
H18 H -0.0142 0.4666 0.2136 0.030 Uiso 1 1 calc R U
C19 C -0.1740(6) 0.5308(5) 0.1933(3) 0.0302(18) Uani 1 1 d . .
H19A H -0.2243 0.4946 0.2213 0.045 Uiso 1 1 calc R U
H19B H -0.1826 0.5171 0.1434 0.045 Uiso 1 1 calc R U
H19C H -0.2022 0.5855 0.2005 0.045 Uiso 1 1 calc R U
C20 C -0.0260(7) 0.5509(6) 0.2937(3) 0.046(2) Uani 1 1 d . .
H20A H -0.0926 0.5271 0.3211 0.070 Uiso 1 1 calc R U
H20B H -0.0321 0.6088 0.2961 0.070 Uiso 1 1 calc R U
H20C H 0.0545 0.5339 0.3131 0.070 Uiso 1 1 calc R U
C21 C 0.3302(6) 0.4255(4) 0.3292(3) 0.0177(15) Uani 1 1 d . .
C22 C 0.6017(6) 0.3885(4) 0.2641(3) 0.0194(15) Uani 1 1 d . .
C23 C 0.6689(7) 0.3270(4) 0.2349(3) 0.0286(18) Uani 1 1 d . .
H23 H 0.6565 0.3150 0.1865 0.034 Uiso 1 1 calc R U
C24 C 0.7533(7) 0.2826(5) 0.2739(4) 0.0362(19) Uani 1 1 d . .
H24 H 0.7999 0.2419 0.2520 0.043 Uiso 1 1 calc R U
C25 C 0.7694(8) 0.2980(5) 0.3452(4) 0.043(2) Uani 1 1 d . .
H25 H 0.8253 0.2668 0.3726 0.052 Uiso 1 1 calc R U
C26 C 0.7046(8) 0.3581(5) 0.3758(4) 0.040(2) Uani 1 1 d . .
H26 H 0.7159 0.3684 0.4246 0.048 Uiso 1 1 calc R U
C27 C 0.6227(6) 0.4039(5) 0.3365(3) 0.0287(18) Uani 1 1 d . .
H27 H 0.5799 0.4462 0.3584 0.034 Uiso 1 1 calc R U
C28 C 0.4365(7) 0.6013(4) 0.3422(3) 0.0221(16) Uani 1 1 d . .
C29 C 0.5493(7) 0.6254(4) 0.3209(3) 0.0318(19) Uani 1 1 d . .
H29 H 0.5638 0.6323 0.2722 0.038 Uiso 1 1 calc R U
C30 C 0.6449(7) 0.6401(5) 0.3698(3) 0.040(2) Uani 1 1 d . .
H30 H 0.7239 0.6572 0.3546 0.048 Uiso 1 1 calc R U
C31 C 0.6230(8) 0.6294(5) 0.4410(3) 0.040(2) Uani 1 1 d . .
H31 H 0.6869 0.6397 0.4748 0.049 Uiso 1 1 calc R U
C32 C 0.5087(7) 0.6039(5) 0.4622(3) 0.035(2) Uani 1 1 d . .
H32 H 0.4938 0.5967 0.5108 0.042 Uiso 1 1 calc R U
C33 C 0.4147(7) 0.5885(4) 0.4135(3) 0.0259(16) Uani 1 1 d . .
H33 H 0.3365 0.5696 0.4283 0.031 Uiso 1 1 calc R U
C34 C 0.0441(9) 0.3705(6) 0.4664(4) 0.060(3) Uani 1 1 d . .
H34A H 0.0056 0.3606 0.4196 0.072 Uiso 1 1 calc R U
H34B H 0.1146 0.4074 0.4609 0.072 Uiso 1 1 calc R U
C35 C -0.0471(9) 0.4037(6) 0.5144(4) 0.061(3) Uani 1 1 d . .
H35A H -0.1108 0.4349 0.4884 0.073 Uiso 1 1 calc R U
H35B H -0.0065 0.4382 0.5501 0.073 Uiso 1 1 calc R U
C36 C -0.1035(9) 0.3319(5) 0.5482(4) 0.047(2) Uani 1 1 d . .
H36A H -0.1674 0.3072 0.5173 0.057 Uiso 1 1 calc R U
H36B H -0.1404 0.3451 0.5940 0.057 Uiso 1 1 calc R U
C37 C 0.0110(9) 0.2782(6) 0.5573(4) 0.055(3) Uani 1 1 d . .
H37A H 0.0560 0.2900 0.6019 0.066 Uiso 1 1 calc R U
H37B H -0.0131 0.2215 0.5569 0.066 Uiso 1 1 calc R U
B1 B 0.3304(7) 0.4678(5) 0.2550(3) 0.0204(18) Uani 1 1 d . .

loop_
_atom_site_aniso_label
_atom_site_aniso_U_11
_atom_site_aniso_U_22
_atom_site_aniso_U_33
_atom_site_aniso_U_23
_atom_site_aniso_U_13
_atom_site_aniso_U_12
Se1 0.0159(4) 0.0212(4) 0.0200(3) 0.0032(3) 0.0006(2) 0.0005(3)
Se2 0.0195(4) 0.0184(4) 0.0233(3) -0.0013(3) -0.0054(2) 0.0007(4)
O1 0.071(6) 0.065(5) 0.090(4) -0.008(4) 0.037(4) -0.007(4)
N1 0.019(3) 0.011(3) 0.017(2) -0.003(2) -0.001(2) 0.001(3)
N2 0.028(4) 0.028(4) 0.024(3) 0.002(2) 0.002(2) -0.001(3)
C1 0.005(3) 0.018(4) 0.018(3) 0.000(2) 0.000(2) 0.003(3)
C2 0.024(4) 0.016(4) 0.018(3) -0.007(2) -0.008(3) -0.004(3)
C3 0.062(6) 0.033(5) 0.028(3) -0.003(3) 0.001(3) -0.012(5)
C4 0.039(5) 0.035(5) 0.046(4) -0.011(3) -0.011(4) -0.001(4)
C5 0.041(5) 0.017(4) 0.028(3) 0.001(3) -0.011(3) -0.002(4)
C6 0.011(4) 0.027(5) 0.022(3) 0.000(3) -0.002(2) -0.007(3)
C7 0.019(4) 0.023(5) 0.041(4) 0.005(3) -0.002(3) -0.005(4)
C8 0.028(5) 0.020(4) 0.033(3) 0.006(3) -0.002(3) 0.001(4)
C9 0.027(4) 0.017(4) 0.011(2) -0.004(2) -0.007(2) -0.002(4)
C10 0.017(4) 0.023(4) 0.012(2) 0.001(2) -0.004(2) -0.008(3)
C11 0.021(4) 0.019(4) 0.020(3) 0.006(2) 0.000(3) 0.000(3)
C12 0.019(4) 0.028(5) 0.021(3) 0.003(3) -0.005(3) 0.004(3)
C13 0.026(4) 0.040(5) 0.018(3) 0.003(3) 0.006(3) -0.004(4)
C14 0.019(4) 0.012(4) 0.023(3) 0.004(2) -0.006(3) -0.006(3)
C15 0.024(4) 0.011(4) 0.031(3) -0.001(3) -0.005(3) 0.002(3)
C16 0.016(4) 0.016(4) 0.027(3) -0.006(3) 0.002(3) 0.002(3)
C17 0.011(4) 0.025(5) 0.017(3) -0.005(2) -0.003(2) -0.006(3)
C18 0.023(4) 0.027(5) 0.026(3) 0.006(3) -0.001(3) 0.000(4)
C19 0.010(4) 0.033(5) 0.047(4) 0.003(3) -0.003(3) -0.011(4)
C20 0.026(5) 0.083(7) 0.031(3) 0.008(4) 0.007(3) -0.016(5)
C21 0.016(4) 0.017(4) 0.020(3) -0.003(2) 0.001(2) -0.003(3)
C22 0.013(4) 0.018(4) 0.027(3) 0.004(3) -0.003(3) -0.002(3)
C23 0.026(5) 0.025(5) 0.035(3) -0.007(3) -0.002(3) -0.004(4)
C24 0.026(5) 0.020(5) 0.063(5) -0.008(4) -0.004(4) 0.016(4)
C25 0.036(6) 0.035(6) 0.058(5) 0.023(4) -0.016(4) 0.004(5)
C26 0.037(6) 0.048(6) 0.035(4) 0.006(3) -0.005(4) 0.010(5)
C27 0.012(4) 0.046(5) 0.028(3) 0.006(3) -0.004(3) -0.001(4)
C28 0.025(4) 0.017(4) 0.023(3) -0.007(3) -0.016(3) 0.003(3)
C29 0.034(5) 0.037(5) 0.025(3) 0.003(3) 0.006(3) 0.002(4)
C30 0.027(5) 0.065(7) 0.028(3) 0.002(3) -0.006(3) -0.018(5)
C31 0.042(6) 0.049(6) 0.030(3) -0.004(3) -0.010(3) -0.005(5)
C32 0.038(5) 0.041(5) 0.027(3) -0.002(3) 0.001(3) 0.001(4)
C33 0.028(4) 0.019(4) 0.030(3) -0.006(3) 0.007(3) -0.001(4)
C34 0.048(6) 0.079(8) 0.052(5) 0.021(5) -0.008(4) -0.009(6)
C35 0.061(7) 0.075(8) 0.046(4) 0.010(4) -0.001(4) -0.021(6)
C36 0.057(7) 0.042(6) 0.042(4) 0.011(4) 0.001(4) 0.003(5)
C37 0.055(7) 0.052(7) 0.060(5) -0.002(4) 0.016(5) 0.003(6)
B1 0.013(5) 0.022(5) 0.026(3) -0.001(3) 0.002(3) 0.002(4)

loop_
_atom_type_symbol
_atom_type_description
_atom_type_scat_dispersion_real
_atom_type_scat_dispersion_imag
_atom_type_scat_source
C C 0.0033 0.0016 'International Tables Vol C Tables 4.2.6.8 and 6.1.1.4'
H H 0.0000 0.0000 'International Tables Vol C Tables 4.2.6.8 and 6.1.1.4'
B B 0.0013 0.0007 'International Tables Vol C Tables 4.2.6.8 and 6.1.1.4'
N N 0.0061 0.0033 'International Tables Vol C Tables 4.2.6.8 and 6.1.1.4'
O O 0.0106 0.0060 'International Tables Vol C Tables 4.2.6.8 and 6.1.1.4'
Se Se -0.0929 2.2259 'International Tables Vol C Tables 4.2.6.8 and 6.1.1.4'

loop_
_geom_angle_atom_site_label_1
_geom_angle_atom_site_label_2
_geom_angle_atom_site_label_3
_geom_angle
C22 Se1 B1 107.1(3)
C28 Se2 B1 97.8(3)
C37 O1 C34 110.0(7)
C1 N1 C9 125.7(5)
C1 N1 C2 114.4(5)
C9 N1 C2 119.8(4)
N1 C1 C6 110.1(5)
N1 C1 B1 128.7(6)
C6 C1 B1 121.2(5)
C3 C2 C5 113.8(6)
C3 C2 N1 110.5(5)
C5 C2 N1 101.2(5)
C3 C2 C4 109.0(6)
C5 C2 C4 111.5(6)
N1 C2 C4 110.7(5)
C2 C3 H3A 109.5
C2 C3 H3B 109.5
H3A C3 H3B 109.5
C2 C3 H3C 109.5
H3A C3 H3C 109.5
H3B C3 H3C 109.5
C2 C4 H4A 109.5
C2 C4 H4B 109.5
H4A C4 H4B 109.5
C2 C4 H4C 109.5
H4A C4 H4C 109.5
H4B C4 H4C 109.5
C2 C5 C6 107.6(5)
C2 C5 H5A 110.2
C6 C5 H5A 110.2
C2 C5 H5B 110.2
C6 C5 H5B 110.2
H5A C5 H5B 108.5
C8 C6 C1 116.3(5)
C8 C6 C5 110.1(5)
C1 C6 C5 102.7(5)
C8 C6 C7 109.0(5)
C1 C6 C7 107.2(5)
C5 C6 C7 111.4(6)
C6 C7 H7A 109.5
C6 C7 H7B 109.5
H7A C7 H7B 109.5
C6 C7 H7C 109.5
H7A C7 H7C 109.5
H7B C7 H7C 109.5
C6 C8 H8A 109.5
C6 C8 H8B 109.5
H8A C8 H8B 109.5
C6 C8 H8C 109.5
H8A C8 H8C 109.5
H8B C8 H8C 109.5
C10 C9 C17 121.6(6)
C10 C9 N1 121.0(6)
C17 C9 N1 117.3(5)
C14 C10 C9 117.8(6)
C14 C10 C11 116.6(6)
C9 C10 C11 125.3(6)
C10 C11 C12 110.1(5)
C10 C11 C13 111.8(5)
C12 C11 C13 108.7(5)
C10 C11 H11 108.7
C12 C11 H11 108.7
C13 C11 H11 108.7
C11 C12 H12A 109.5
C11 C12 H12B 109.5
H12A C12 H12B 109.5
C11 C12 H12C 109.5
H12A C12 H12C 109.5
H12B C12 H12C 109.5
C11 C13 H13A 109.5
C11 C13 H13B 109.5
H13A C13 H13B 109.5
C11 C13 H13C 109.5
H13A C13 H13C 109.5
H13B C13 H13C 109.5
C10 C14 C15 121.3(6)
C10 C14 H14 119.3
C15 C14 H14 119.3
C16 C15 C14 119.8(6)
C16 C15 H15 120.1
C14 C15 H15 120.1
C15 C16 C17 122.0(6)
C15 C16 H16 119.0
C17 C16 H16 119.0
C16 C17 C9 117.3(6)
C16 C17 C18 117.7(6)
C9 C17 C18 124.9(6)
C19 C18 C17 111.5(5)
C19 C18 C20 108.5(5)
C17 C18 C20 111.9(6)
C19 C18 H18 108.3
C17 C18 H18 108.3
C20 C18 H18 108.3
C18 C19 H19A 109.5
C18 C19 H19B 109.5
H19A C19 H19B 109.5
C18 C19 H19C 109.5
H19A C19 H19C 109.5
H19B C19 H19C 109.5
C18 C20 H20A 109.5
C18 C20 H20B 109.5
H20A C20 H20B 109.5
C18 C20 H20C 109.5
H20A C20 H20C 109.5
H20B C20 H20C 109.5
N2 C21 B1 177.3(7)
C23 C22 C27 116.9(6)
C23 C22 Se1 120.6(4)
C27 C22 Se1 122.1(5)
C24 C23 C22 122.2(6)
C24 C23 H23 118.9
C22 C23 H23 118.9
C23 C24 C25 119.4(7)
C23 C24 H24 120.3
C25 C24 H24 120.3
C26 C25 C24 120.0(7)
C26 C25 H25 120.0
C24 C25 H25 120.0
C25 C26 C27 120.6(7)
C25 C26 H26 119.7
C27 C26 H26 119.7
C26 C27 C22 120.9(7)
C26 C27 H27 119.6
C22 C27 H27 119.6
C29 C28 C33 120.4(6)
C29 C28 Se2 120.0(5)
C33 C28 Se2 119.6(5)
C28 C29 C30 120.7(6)
C28 C29 H29 119.7
C30 C29 H29 119.7
C31 C30 C29 119.3(7)
C31 C30 H30 120.4
C29 C30 H30 120.4
C32 C31 C30 119.7(7)
C32 C31 H31 120.2
C30 C31 H31 120.2
C31 C32 C33 120.8(6)
C31 C32 H32 119.6
C33 C32 H32 119.6
C32 C33 C28 119.1(7)
C32 C33 H33 120.4
C28 C33 H33 120.4
O1 C34 C35 106.0(7)
O1 C34 H34A 110.5
C35 C34 H34A 110.5
O1 C34 H34B 110.5
C35 C34 H34B 110.5
H34A C34 H34B 108.7
C34 C35 C36 103.9(8)
C34 C35 H35A 111.0
C36 C35 H35A 111.0
C34 C35 H35B 111.0
C36 C35 H35B 111.0
H35A C35 H35B 109.0
C35 C36 C37 101.1(7)
C35 C36 H36A 111.6
C37 C36 H36A 111.6
C35 C36 H36B 111.6
C37 C36 H36B 111.6
H36A C36 H36B 109.4
O1 C37 C36 104.0(7)
O1 C37 H37A 111.0
C36 C37 H37A 111.0
O1 C37 H37B 111.0
C36 C37 H37B 111.0
H37A C37 H37B 109.0
C21 B1 C1 113.1(6)
C21 B1 Se2 106.2(4)
C1 B1 Se2 118.2(5)
C21 B1 Se1 111.3(5)
C1 B1 Se1 100.5(4)
Se2 B1 Se1 107.4(3)

loop_
_geom_bond_atom_site_label_1
_geom_bond_atom_site_label_2
_geom_bond_distance
Se1 C22 1.888(6)
Se1 B1 2.109(7)
Se2 C28 1.935(6)
Se2 B1 2.056(8)
O1 C37 1.435(9)
O1 C34 1.444(11)
N1 C1 1.295(7)
N1 C9 1.473(8)
N1 C2 1.544(7)
N2 C21 1.139(7)
C1 C6 1.516(9)
C1 B1 1.597(9)
C2 C3 1.498(8)
C2 C5 1.507(9)
C2 C4 1.565(10)
C3 H3A 0.9800
C3 H3B 0.9800
C3 H3C 0.9800
C4 H4A 0.9800
C4 H4B 0.9800
C4 H4C 0.9800
C5 C6 1.545(8)
C5 H5A 0.9900
C5 H5B 0.9900
C6 C8 1.514(9)
C6 C7 1.573(9)
C7 H7A 0.9800
C7 H7B 0.9800
C7 H7C 0.9800
C8 H8A 0.9800
C8 H8B 0.9800
C8 H8C 0.9800
C9 C10 1.402(8)
C9 C17 1.419(9)
C10 C14 1.383(9)
C10 C11 1.529(9)
C11 C12 1.531(9)
C11 C13 1.539(7)
C11 H11 1.0000
C12 H12A 0.9800
C12 H12B 0.9800
C12 H12C 0.9800
C13 H13A 0.9800
C13 H13B 0.9800
C13 H13C 0.9800
C14 C15 1.387(9)
C14 H14 0.9500
C15 C16 1.367(9)
C15 H15 0.9500
C16 C17 1.381(9)
C16 H16 0.9500
C17 C18 1.536(8)
C18 C19 1.521(9)
C18 C20 1.547(8)
C18 H18 1.0000
C19 H19A 0.9800
C19 H19B 0.9800
C19 H19C 0.9800
C20 H20A 0.9800
C20 H20B 0.9800
C20 H20C 0.9800
C21 B1 1.580(9)
C22 C23 1.386(9)
C22 C27 1.415(8)
C23 C24 1.384(10)
C23 H23 0.9500
C24 C25 1.389(10)
C24 H24 0.9500
C25 C26 1.367(11)
C25 H25 0.9500
C26 C27 1.383(10)
C26 H26 0.9500
C27 H27 0.9500
C28 C29 1.350(10)
C28 C33 1.397(8)
C29 C30 1.399(10)
C29 H29 0.9500
C30 C31 1.390(9)
C30 H30 0.9500
C31 C32 1.373(11)
C31 H31 0.9500
C32 C33 1.385(10)
C32 H32 0.9500
C33 H33 0.9500
C34 C35 1.466(12)
C34 H34A 0.9900
C34 H34B 0.9900
C35 C36 1.503(11)
C35 H35A 0.9900
C35 H35B 0.9900
C36 C37 1.539(12)
C36 H36A 0.9900
C36 H36B 0.9900
C37 H37A 0.9900
C37 H37B 0.9900

loop_
_geom_torsion_atom_site_label_1
_geom_torsion_atom_site_label_2
_geom_torsion_atom_site_label_3
_geom_torsion_atom_site_label_4
_geom_torsion
C9 N1 C1 C6 166.7(5)
C2 N1 C1 C6 -9.2(7)
C9 N1 C1 B1 -16.4(10)
C2 N1 C1 B1 167.7(6)
C1 N1 C2 C3 -125.0(6)
C9 N1 C2 C3 58.8(7)
C1 N1 C2 C5 -4.1(7)
C9 N1 C2 C5 179.7(5)
C1 N1 C2 C4 114.1(6)
C9 N1 C2 C4 -62.0(7)
C3 C2 C5 C6 133.7(6)
N1 C2 C5 C6 15.3(7)
C4 C2 C5 C6 -102.4(6)
N1 C1 C6 C8 138.5(5)
B1 C1 C6 C8 -38.7(7)
N1 C1 C6 C5 18.1(7)
B1 C1 C6 C5 -159.0(5)
N1 C1 C6 C7 -99.4(6)
B1 C1 C6 C7 83.5(7)
C2 C5 C6 C8 -144.9(6)
C2 C5 C6 C1 -20.4(7)
C2 C5 C6 C7 94.1(7)
C1 N1 C9 C10 96.7(7)
C2 N1 C9 C10 -87.6(7)
C1 N1 C9 C17 -87.0(7)
C2 N1 C9 C17 88.8(6)
C17 C9 C10 C14 -0.2(8)
N1 C9 C10 C14 176.0(5)
C17 C9 C10 C11 174.1(5)
N1 C9 C10 C11 -9.7(8)
C14 C10 C11 C12 58.5(6)
C9 C10 C11 C12 -115.9(6)
C14 C10 C11 C13 -62.4(7)
C9 C10 C11 C13 123.2(6)
C9 C10 C14 C15 -0.6(8)
C11 C10 C14 C15 -175.4(5)
C10 C14 C15 C16 2.9(9)
C14 C15 C16 C17 -4.4(10)
C15 C16 C17 C9 3.5(9)
C15 C16 C17 C18 -179.6(6)
C10 C9 C17 C16 -1.1(8)
N1 C9 C17 C16 -177.5(5)
C10 C9 C17 C18 -177.8(5)
N1 C9 C17 C18 5.9(8)
C16 C17 C18 C19 53.0(8)
C9 C17 C18 C19 -130.3(6)
C16 C17 C18 C20 -68.6(8)
C9 C17 C18 C20 108.0(7)
B1 Se1 C22 C23 133.8(6)
B1 Se1 C22 C27 -54.4(6)
C27 C22 C23 C24 -0.4(10)
Se1 C22 C23 C24 171.8(6)
C22 C23 C24 C25 2.0(12)
C23 C24 C25 C26 -1.8(12)
C24 C25 C26 C27 0.1(12)
C25 C26 C27 C22 1.5(12)
C23 C22 C27 C26 -1.4(10)
Se1 C22 C27 C26 -173.5(6)
C33 C28 C29 C30 -1.9(11)
Se2 C28 C29 C30 176.8(6)
C28 C29 C30 C31 0.3(12)
C29 C30 C31 C32 0.6(12)
C30 C31 C32 C33 0.1(12)
C31 C32 C33 C28 -1.7(11)
C29 C28 C33 C32 2.6(10)
Se2 C28 C33 C32 -176.2(5)
C37 O1 C34 C35 8.4(10)
O1 C34 C35 C36 -29.9(9)
C34 C35 C36 C37 38.4(8)
C34 O1 C37 C36 16.0(10)
C35 C36 C37 O1 -33.2(8)
N1 C1 B1 C21 149.3(6)
C6 C1 B1 C21 -34.1(8)
N1 C1 B1 Se2 24.3(8)
C6 C1 B1 Se2 -159.1(4)
N1 C1 B1 Se1 -92.0(6)
C6 C1 B1 Se1 84.6(5)
